data_4315030
loop_
_publ_author_name
'Sabrina Sculfort'
'Richard Welter'
'Pierre Braunstein'

_publ_contact_author_address
;
Institut Le Bel, rue Blaise Pascal, 67081 STRASBOURG, FRANCE
;
_publ_contact_author_email braunstein@unistra.fr
_publ_contact_author_fax 0368851322
_publ_contact_author_name
;
Pierre Braunstein
;
_publ_contact_author_phone 0368851308
_publ_section_title
;
 Heterometallic Chains and Clusters with Gold-Transition Metal Bonds:
 Synthesis and Interconversion
;
_journal_name_full 'Inorganic Chemistry'
_journal_page_first 2372
_journal_page_last 2382
_journal_paper_doi 10.1021/ic902245v
_journal_volume 49
_journal_year 2010
_chemical_formula_moiety 'C20 H20 Ag Mo2 Na O8'
_chemical_formula_sum 'C20 H20 Ag Mo2 Na O8'
_chemical_formula_weight 711.10
_chemical_name_systematic
; 
 ? 
;
_space_group_IT_number 9
_symmetry_cell_setting monoclinic
_symmetry_space_group_name_Hall 'C -2yc'
_symmetry_space_group_name_H-M 'C 1 c 1'
_atom_sites_solution_hydrogens geom
_atom_sites_solution_primary direct
_atom_sites_solution_secondary difmap
_audit_creation_date 10-03-06
_audit_creation_method SHELXL-97
_cell_angle_alpha 90.00
_cell_angle_beta 129.984(2)
_cell_angle_gamma 90.00
_cell_formula_units_Z 4
_cell_length_a 15.9681(5)
_cell_length_b 16.4950(6)
_cell_length_c 11.9423(4)
_cell_measurement_reflns_used 4117
_cell_measurement_temperature 173(2)
_cell_measurement_theta_max 27.485
_cell_measurement_theta_min 0.998
_cell_volume 2410.18(16)
_computing_cell_refinement 'Denzo (Nonius B.V., 1998)'
_computing_data_collection 'Collect (Nonius B.V., 1998)'
_computing_data_reduction 'Denzo (Nonius B.V., 1998)'
_computing_molecular_graphics 'PLATON 98 (Spek, 1998)'
_computing_publication_material 'SHELXL-97 (Sheldrick, 1997)'
_computing_structure_refinement 'SHELXL-97 (Sheldrick, 1997)'
_computing_structure_solution 'SHELXS-97 (Sheldrick, 1997)'
_diffrn_ambient_temperature 173(2)
_diffrn_measured_fraction_theta_full 0.992
_diffrn_measured_fraction_theta_max 0.992
_diffrn_measurement_device_type KappaCCD
_diffrn_measurement_method '\p scans'
_diffrn_radiation_monochromator graphite
_diffrn_radiation_source 'fine-focus sealed tube'
_diffrn_radiation_type MoK\a
_diffrn_radiation_wavelength 0.71073
_diffrn_reflns_av_R_equivalents 0.0542
_diffrn_reflns_av_sigmaI/netI 0.0884
_diffrn_reflns_limit_h_max 20
_diffrn_reflns_limit_h_min -15
_diffrn_reflns_limit_k_max 19
_diffrn_reflns_limit_k_min -21
_diffrn_reflns_limit_l_max 10
_diffrn_reflns_limit_l_min -15
_diffrn_reflns_number 7803
_diffrn_reflns_theta_full 27.48
_diffrn_reflns_theta_max 27.48
_diffrn_reflns_theta_min 2.07
_exptl_absorpt_coefficient_mu 1.888
_exptl_absorpt_correction_type none
_exptl_crystal_colour colorless
_exptl_crystal_density_diffrn 1.960
_exptl_crystal_density_method 'not measured'
_exptl_crystal_description prism
_exptl_crystal_F_000 1384
_exptl_crystal_size_max 0.12
_exptl_crystal_size_mid 0.10
_exptl_crystal_size_min 0.08
_refine_diff_density_max 0.865
_refine_diff_density_min -1.196
_refine_diff_density_rms 0.156
_refine_ls_abs_structure_details 'Flack H D (1983), Acta Cryst. A39, 876-881'
_refine_ls_abs_structure_Flack 0.52(4)
_refine_ls_extinction_method none
_refine_ls_goodness_of_fit_ref 0.984
_refine_ls_hydrogen_treatment constr
_refine_ls_matrix_type full
_refine_ls_number_parameters 289
_refine_ls_number_reflns 4010
_refine_ls_number_restraints 2
_refine_ls_restrained_S_all 0.983
_refine_ls_R_factor_all 0.0671
_refine_ls_R_factor_gt 0.0397
_refine_ls_shift/su_max 0.008
_refine_ls_shift/su_mean 0.000
_refine_ls_structure_factor_coef Fsqd
_refine_ls_weighting_details 'calc w=1/[\s^2^(Fo^2^)+(0.0177P)^2^+0.0000P] where P=(Fo^2^+2Fc^2^)/3'
_refine_ls_weighting_scheme calc
_refine_ls_wR_factor_gt 0.0731
_refine_ls_wR_factor_ref 0.0831
_reflns_number_gt 3085
_reflns_number_total 4010
_reflns_threshold_expression >2sigma(I)
_cod_data_source_file ic902245v_si_004.cif
_cod_data_source_block mo2_ag_na_polymer
_cod_original_cell_volume 2410.18(14)
_cod_original_sg_symbol_H-M 'C c'
_cod_database_code 4315030

loop_
_symmetry_equiv_pos_as_xyz
'x, y, z'
'x, -y, z+1/2'
'x+1/2, y+1/2, z'
'x+1/2, -y+1/2, z+1/2'

loop_
_atom_site_label
_atom_site_type_symbol
_atom_site_fract_x
_atom_site_fract_y
_atom_site_fract_z
_atom_site_U_iso_or_equiv
_atom_site_adp_type
_atom_site_occupancy
_atom_site_symmetry_multiplicity
_atom_site_calc_flag
_atom_site_refinement_flags
_atom_site_disorder_assembly
_atom_site_disorder_group
Ag Ag 0.37425(5) 0.04630(4) 0.19518(6) 0.03174(19) Uani 1 1 d . . .
Mo1 Mo 0.58768(5) 0.03935(4) 0.29708(6) 0.0264(2) Uani 1 1 d . . .
Mo2 Mo 0.17018(6) 0.07711(4) 0.11390(7) 0.02731(18) Uani 1 1 d . . .
Na Na 0.2920(2) 0.19352(18) -0.1712(3) 0.0283(7) Uani 1 1 d . . .
O1 O 0.4127(5) 0.0779(3) -0.0357(6) 0.0366(14) Uani 1 1 d . . .
O2 O 0.5520(6) 0.1661(4) 0.4571(6) 0.0558(19) Uani 1 1 d . . .
O3 O 0.6752(5) 0.1932(4) 0.2519(7) 0.0507(18) Uani 1 1 d . . .
O4 O 0.1900(5) 0.1385(3) -0.1146(6) 0.0403(15) Uani 1 1 d . . .
O5 O 0.2195(5) -0.1075(3) 0.1301(6) 0.0322(14) Uani 1 1 d . . .
O6 O -0.0594(6) 0.0251(4) -0.1657(8) 0.063(2) Uani 1 1 d . . .
O7 O 0.4199(5) 0.2726(3) 0.0309(6) 0.0408(16) Uani 1 1 d . . .
O8 O 0.3768(6) 0.2708(4) -0.2303(7) 0.060(2) Uani 1 1 d . . .
C1 C 0.4720(7) 0.0624(5) 0.0909(9) 0.028(2) Uani 1 1 d . . .
C2 C 0.5565(7) 0.1178(5) 0.3895(9) 0.039(2) Uani 1 1 d . . .
C3 C 0.6452(7) 0.1342(5) 0.2722(9) 0.037(2) Uani 1 1 d . . .
C4 C 0.5906(9) -0.0941(5) 0.3734(12) 0.053(3) Uani 1 1 d . . .
H4 H 0.5298 -0.1150 0.3613 0.063 Uiso 1 1 calc . . .
C5 C 0.6802(12) -0.0512(6) 0.4962(11) 0.068(4) Uani 1 1 d . . .
H5 H 0.6905 -0.0382 0.5819 0.081 Uiso 1 1 calc . . .
C6 C 0.7500(9) -0.0316(6) 0.4694(14) 0.066(4) Uani 1 1 d . . .
H6 H 0.8168 -0.0027 0.5333 0.079 Uiso 1 1 calc . . .
C7 C 0.7051(10) -0.0618(6) 0.3317(12) 0.052(3) Uani 1 1 d . . .
H7 H 0.7361 -0.0569 0.2857 0.063 Uiso 1 1 calc . . .
C8 C 0.6080(9) -0.0999(5) 0.2739(10) 0.047(3) Uani 1 1 d . . .
H8 H 0.5608 -0.1259 0.1813 0.057 Uiso 1 1 calc . . .
C9 C 0.1878(7) 0.1136(5) -0.0251(9) 0.029(2) Uani 1 1 d . . .
C10 C 0.2067(8) -0.0373(5) 0.1243(9) 0.032(2) Uani 1 1 d . . .
C11 C 0.0261(8) 0.0435(5) -0.0626(11) 0.040(2) Uani 1 1 d . . .
C12 C 0.1096(10) 0.1788(6) 0.1826(11) 0.052(3) Uani 1 1 d . . .
H12 H 0.0430 0.2059 0.1090 0.063 Uiso 1 1 calc . . .
C13 C 0.1210(10) 0.1084(6) 0.2562(13) 0.060(3) Uani 1 1 d . . .
H13 H 0.0636 0.0799 0.2431 0.072 Uiso 1 1 calc . . .
C14 C 0.2303(12) 0.0873(6) 0.3513(12) 0.064(3) Uani 1 1 d . . .
H14 H 0.2604 0.0410 0.4130 0.077 Uiso 1 1 calc . . .
C15 C 0.2893(9) 0.1459(8) 0.3419(11) 0.065(3) Uani 1 1 d . . .
H15 H 0.3662 0.1472 0.3966 0.077 Uiso 1 1 calc . . .
C16 C 0.2133(11) 0.2019(6) 0.2364(12) 0.058(3) Uani 1 1 d . . .
H16 H 0.2297 0.2482 0.2063 0.069 Uiso 1 1 calc . . .
C17 C 0.4081(8) 0.2937(6) 0.1361(10) 0.051(3) Uani 1 1 d . . .
H17A H 0.4801 0.3062 0.2296 0.077 Uiso 1 1 calc . . .
H17B H 0.3757 0.2480 0.1490 0.077 Uiso 1 1 calc . . .
H17C H 0.3606 0.3412 0.1019 0.077 Uiso 1 1 calc . . .
C18 C 0.4538(7) 0.3375(5) -0.0068(9) 0.042(2) Uani 1 1 d . . .
H18A H 0.5233 0.3596 0.0824 0.050 Uiso 1 1 calc . . .
H18B H 0.3983 0.3811 -0.0518 0.050 Uiso 1 1 calc . . .
C19 C 0.4695(9) 0.3108(6) -0.1112(12) 0.065(3) Uani 1 1 d . . .
H19A H 0.4845 0.3586 -0.1460 0.077 Uiso 1 1 calc . . .
H19B H 0.5333 0.2741 -0.0607 0.077 Uiso 1 1 calc . . .
C20 C 0.3638(9) 0.2666(6) -0.3562(11) 0.056(3) Uani 1 1 d . . .
H20A H 0.3692 0.3212 -0.3835 0.084 Uiso 1 1 calc . . .
H20B H 0.2919 0.2436 -0.4354 0.084 Uiso 1 1 calc . . .
H20C H 0.4210 0.2321 -0.3390 0.084 Uiso 1 1 calc . . .

loop_
_atom_site_aniso_label
_atom_site_aniso_U_11
_atom_site_aniso_U_22
_atom_site_aniso_U_33
_atom_site_aniso_U_23
_atom_site_aniso_U_13
_atom_site_aniso_U_12
Ag 0.0272(4) 0.0390(4) 0.0307(4) -0.0021(3) 0.0194(3) 0.0004(3)
Mo1 0.0237(5) 0.0264(4) 0.0251(4) -0.0012(3) 0.0138(4) -0.0005(4)
Mo2 0.0340(4) 0.0277(4) 0.0301(4) 0.0088(3) 0.0251(4) 0.0078(4)
Na 0.032(2) 0.0257(16) 0.0334(17) -0.0034(13) 0.0242(17) -0.0036(14)
O1 0.039(4) 0.041(3) 0.034(3) 0.002(3) 0.025(3) 0.005(3)
O2 0.069(5) 0.052(4) 0.043(4) -0.019(3) 0.035(4) 0.000(3)
O3 0.041(4) 0.030(3) 0.070(5) 0.001(3) 0.031(4) -0.010(3)
O4 0.040(4) 0.056(4) 0.033(3) 0.019(3) 0.027(3) 0.004(3)
O5 0.038(4) 0.027(3) 0.032(3) 0.004(3) 0.023(3) 0.001(3)
O6 0.038(4) 0.072(5) 0.064(5) 0.011(4) 0.025(4) -0.003(4)
O7 0.045(4) 0.039(4) 0.040(4) -0.013(3) 0.028(3) -0.016(3)
O8 0.072(5) 0.084(5) 0.056(4) -0.032(4) 0.056(4) -0.051(4)
C1 0.023(5) 0.027(4) 0.036(5) -0.003(4) 0.020(5) 0.003(4)
C2 0.035(6) 0.046(6) 0.031(5) -0.001(4) 0.018(5) 0.004(5)
C3 0.030(5) 0.036(5) 0.036(5) -0.001(4) 0.017(5) 0.007(4)
C4 0.072(8) 0.030(5) 0.084(8) 0.008(5) 0.063(8) 0.002(5)
C5 0.110(11) 0.037(6) 0.038(6) 0.014(5) 0.040(8) 0.026(7)
C6 0.041(7) 0.031(6) 0.071(9) 0.010(6) 0.011(7) 0.001(5)
C7 0.064(8) 0.052(6) 0.053(7) 0.035(6) 0.043(7) 0.035(6)
C8 0.064(8) 0.035(5) 0.041(6) -0.003(4) 0.032(6) 0.007(5)
C9 0.029(5) 0.027(4) 0.035(5) 0.010(4) 0.022(5) 0.009(4)
C10 0.039(6) 0.044(6) 0.016(4) -0.001(4) 0.020(4) -0.005(4)
C11 0.039(6) 0.041(6) 0.053(6) 0.015(5) 0.035(6) 0.001(5)
C12 0.083(9) 0.046(6) 0.059(7) 0.022(5) 0.060(7) 0.034(6)
C13 0.099(10) 0.054(6) 0.097(8) 0.007(6) 0.095(8) 0.015(7)
C14 0.127(11) 0.048(6) 0.061(7) 0.022(5) 0.081(8) 0.038(7)
C15 0.063(8) 0.089(9) 0.042(6) -0.013(6) 0.033(6) 0.024(7)
C16 0.103(10) 0.042(6) 0.062(7) -0.009(5) 0.069(8) -0.003(6)
C17 0.061(7) 0.057(6) 0.046(6) -0.007(5) 0.039(6) -0.001(5)
C18 0.044(6) 0.040(5) 0.046(6) -0.018(5) 0.031(5) -0.026(5)
C19 0.077(8) 0.072(7) 0.083(7) -0.037(6) 0.069(7) -0.042(7)
C20 0.068(8) 0.063(7) 0.054(7) 0.008(5) 0.046(6) -0.003(6)

loop_
_atom_type_symbol
_atom_type_description
_atom_type_scat_dispersion_real
_atom_type_scat_dispersion_imag
_atom_type_scat_source
C C 0.0033 0.0016 'International Tables Vol C Tables 4.2.6.8 and 6.1.1.4'
H H 0.0000 0.0000 'International Tables Vol C Tables 4.2.6.8 and 6.1.1.4'
O O 0.0106 0.0060 'International Tables Vol C Tables 4.2.6.8 and 6.1.1.4'
Na Na 0.0362 0.0249 'International Tables Vol C Tables 4.2.6.8 and 6.1.1.4'
Mo Mo -1.6832 0.6857 'International Tables Vol C Tables 4.2.6.8 and 6.1.1.4'
Ag Ag -0.8971 1.1015 'International Tables Vol C Tables 4.2.6.8 and 6.1.1.4'

loop_
_geom_angle_atom_site_label_1
_geom_angle_atom_site_label_2
_geom_angle_atom_site_label_3
_geom_angle
_geom_angle_site_symmetry_1
_geom_angle_site_symmetry_3
_geom_angle_publ_flag
C1 Ag C2 72.5(3) . . ?
C1 Ag C10 135.4(2) . . ?
C2 Ag C10 149.8(3) . . ?
C1 Ag C9 97.0(3) . . ?
C2 Ag C9 127.4(3) . . ?
C10 Ag C9 68.6(3) . . ?
C1 Ag Mo2 138.95(19) . . ?
C2 Ag Mo2 128.7(2) . . ?
C10 Ag Mo2 42.29(19) . . ?
C9 Ag Mo2 42.04(19) . . ?
C1 Ag Mo1 42.31(19) . . ?
C2 Ag Mo1 42.7(2) . . ?
C10 Ag Mo1 145.79(19) . . ?
C9 Ag Mo1 137.07(19) . . ?
Mo2 Ag Mo1 171.02(3) . . ?
C3 Mo1 C1 78.8(3) . . ?
C3 Mo1 C2 82.5(4) . . ?
C1 Mo1 C2 101.9(3) . . ?
C3 Mo1 C6 99.9(4) . . ?
C1 Mo1 C6 145.8(4) . . ?
C2 Mo1 C6 112.0(4) . . ?
C3 Mo1 C7 101.5(4) . . ?
C1 Mo1 C7 111.4(4) . . ?
C2 Mo1 C7 146.7(4) . . ?
C6 Mo1 C7 34.7(4) . . ?
C3 Mo1 C5 128.1(4) . . ?
C1 Mo1 C5 150.7(4) . . ?
C2 Mo1 C5 94.1(4) . . ?
C6 Mo1 C5 34.2(4) . . ?
C7 Mo1 C5 57.2(4) . . ?
C3 Mo1 C8 130.9(4) . . ?
C1 Mo1 C8 97.6(3) . . ?
C2 Mo1 C8 144.3(4) . . ?
C6 Mo1 C8 57.2(3) . . ?
C7 Mo1 C8 34.1(4) . . ?
C5 Mo1 C8 57.2(3) . . ?
C3 Mo1 C4 156.5(4) . . ?
C1 Mo1 C4 115.9(4) . . ?
C2 Mo1 C4 110.2(4) . . ?
C6 Mo1 C4 57.4(4) . . ?
C7 Mo1 C4 56.9(4) . . ?
C5 Mo1 C4 34.8(4) . . ?
C8 Mo1 C4 34.1(3) . . ?
C3 Mo1 Ag 117.9(2) . . ?
C1 Mo1 Ag 62.6(2) . . ?
C2 Mo1 Ag 62.5(3) . . ?
C6 Mo1 Ag 139.2(4) . . ?
C7 Mo1 Ag 136.2(3) . . ?
C5 Mo1 Ag 105.3(4) . . ?
C8 Mo1 Ag 102.1(3) . . ?
C4 Mo1 Ag 85.6(3) . . ?
C9 Mo2 C11 83.3(4) . . ?
C9 Mo2 C10 98.8(3) . . ?
C11 Mo2 C10 83.8(4) . . ?
C9 Mo2 C12 113.4(3) . . ?
C11 Mo2 C12 96.7(4) . . ?
C10 Mo2 C12 147.7(3) . . ?
C9 Mo2 C13 148.1(3) . . ?
C11 Mo2 C13 97.7(4) . . ?
C10 Mo2 C13 113.0(3) . . ?
C12 Mo2 C13 34.8(3) . . ?
C9 Mo2 C14 146.9(4) . . ?
C11 Mo2 C14 127.5(5) . . ?
C10 Mo2 C14 96.8(3) . . ?
C12 Mo2 C14 57.5(3) . . ?
C13 Mo2 C14 34.3(4) . . ?
C9 Mo2 C16 96.6(3) . . ?
C11 Mo2 C16 126.1(4) . . ?
C10 Mo2 C16 147.9(4) . . ?
C12 Mo2 C16 34.5(4) . . ?
C13 Mo2 C16 57.2(4) . . ?
C14 Mo2 C16 57.1(3) . . ?
C9 Mo2 C15 112.3(4) . . ?
C11 Mo2 C15 153.1(4) . . ?
C10 Mo2 C15 113.6(4) . . ?
C12 Mo2 C15 57.5(4) . . ?
C13 Mo2 C15 57.3(4) . . ?
C14 Mo2 C15 34.6(4) . . ?
C16 Mo2 C15 34.3(4) . . ?
C9 Mo2 Ag 64.9(2) . . ?
C11 Mo2 Ag 128.9(3) . . ?
C10 Mo2 Ag 64.4(3) . . ?
C12 Mo2 Ag 131.7(3) . . ?
C13 Mo2 Ag 130.6(3) . . ?
C14 Mo2 Ag 96.5(3) . . ?
C16 Mo2 Ag 97.7(3) . . ?
C15 Mo2 Ag 78.0(3) . . ?
O8 Na O4 168.8(3) . . ?
O8 Na O7 72.9(2) . . ?
O4 Na O7 103.4(2) . . ?
O8 Na O5 91.7(2) . 2_554 ?
O4 Na O5 94.4(2) . 2_554 ?
O7 Na O5 158.5(3) . 2_554 ?
O8 Na O3 85.1(3) . 4_454 ?
O4 Na O3 84.0(2) . 4_454 ?
O7 Na O3 84.7(2) . 4_454 ?
O5 Na O3 109.4(2) 2_554 4_454 ?
O8 Na O1 105.6(3) . . ?
O4 Na O1 84.5(2) . . ?
O7 Na O1 87.6(2) . . ?
O5 Na O1 82.2(2) 2_554 . ?
O3 Na O1 164.3(3) 4_454 . ?
O8 Na C18 49.4(2) . . ?
O4 Na C18 124.8(2) . . ?
O7 Na C18 24.8(2) . . ?
O5 Na C18 140.7(2) 2_554 . ?
O3 Na C18 76.7(2) 4_454 . ?
O1 Na C18 101.3(2) . . ?
O8 Na C19 24.2(2) . . ?
O4 Na C19 152.3(3) . . ?
O7 Na C19 49.2(3) . . ?
O5 Na C19 113.3(3) 2_554 . ?
O3 Na C19 88.4(3) 4_454 . ?
O1 Na C19 96.8(3) . . ?
C18 Na C19 27.7(2) . . ?
C1 O1 Na 131.1(5) . . ?
C3 O3 Na 153.6(6) . 4 ?
C9 O4 Na 147.9(6) . . ?
C10 O5 Na 127.9(5) . 2 ?
C18 O7 C17 113.2(6) . . ?
C18 O7 Na 111.1(5) . . ?
C17 O7 Na 121.9(5) . . ?
C20 O8 C19 116.9(7) . . ?
C20 O8 Na 127.4(5) . . ?
C19 O8 Na 113.7(5) . . ?
O1 C1 Mo1 170.9(7) . . ?
O1 C1 Ag 113.9(6) . . ?
Mo1 C1 Ag 75.1(3) . . ?
O2 C2 Mo1 171.5(8) . . ?
O2 C2 Ag 113.6(7) . . ?
Mo1 C2 Ag 74.8(3) . . ?
O3 C3 Mo1 176.8(7) . . ?
C8 C4 C5 107.3(10) . . ?
C8 C4 Mo1 72.6(5) . . ?
C5 C4 Mo1 72.0(5) . . ?
C8 C4 H4 126.3 . . ?
C5 C4 H4 126.3 . . ?
Mo1 C4 H4 120.9 . . ?
C6 C5 C4 107.8(10) . . ?
C6 C5 Mo1 72.2(6) . . ?
C4 C5 Mo1 73.1(5) . . ?
C6 C5 H5 126.1 . . ?
C4 C5 H5 126.1 . . ?
Mo1 C5 H5 120.4 . . ?
C5 C6 C7 108.0(10) . . ?
C5 C6 Mo1 73.6(6) . . ?
C7 C6 Mo1 72.7(6) . . ?
C5 C6 H6 126.0 . . ?
C7 C6 H6 126.0 . . ?
Mo1 C6 H6 119.6 . . ?
C8 C7 C6 108.3(10) . . ?
C8 C7 Mo1 73.8(6) . . ?
C6 C7 Mo1 72.6(6) . . ?
C8 C7 H7 125.8 . . ?
C6 C7 H7 125.8 . . ?
Mo1 C7 H7 119.6 . . ?
C7 C8 C4 108.6(9) . . ?
C7 C8 Mo1 72.1(5) . . ?
C4 C8 Mo1 73.4(5) . . ?
C7 C8 H8 125.7 . . ?
C4 C8 H8 125.7 . . ?
Mo1 C8 H8 120.6 . . ?
O4 C9 Mo2 174.3(7) . . ?
O4 C9 Ag 112.6(6) . . ?
Mo2 C9 Ag 73.0(2) . . ?
O5 C10 Mo2 173.0(8) . . ?
O5 C10 Ag 113.4(7) . . ?
Mo2 C10 Ag 73.3(3) . . ?
O6 C11 Mo2 178.6(9) . . ?
C16 C12 C13 107.6(10) . . ?
C16 C12 Mo2 73.8(6) . . ?
C13 C12 Mo2 73.0(5) . . ?
C16 C12 H12 126.2 . . ?
C13 C12 H12 126.2 . . ?
Mo2 C12 H12 119.0 . . ?
C14 C13 C12 108.2(10) . . ?
C14 C13 Mo2 72.9(5) . . ?
C12 C13 Mo2 72.2(5) . . ?
C14 C13 H13 125.9 . . ?
C12 C13 H13 125.9 . . ?
Mo2 C13 H13 120.7 . . ?
C13 C14 C15 108.6(9) . . ?
C13 C14 Mo2 72.8(6) . . ?
C15 C14 Mo2 74.1(5) . . ?
C13 C14 H14 125.7 . . ?
C15 C14 H14 125.7 . . ?
Mo2 C14 H14 119.3 . . ?
C16 C15 C14 106.7(10) . . ?
C16 C15 Mo2 72.0(6) . . ?
C14 C15 Mo2 71.3(6) . . ?
C16 C15 H15 126.7 . . ?
C14 C15 H15 126.7 . . ?
Mo2 C15 H15 121.8 . . ?
C12 C16 C15 108.9(10) . . ?
C12 C16 Mo2 71.8(6) . . ?
C15 C16 Mo2 73.7(6) . . ?
C12 C16 H16 125.6 . . ?
C15 C16 H16 125.6 . . ?
Mo2 C16 H16 120.6 . . ?
O7 C17 H17A 109.5 . . ?
O7 C17 H17B 109.5 . . ?
H17A C17 H17B 109.5 . . ?
O7 C17 H17C 109.5 . . ?
H17A C17 H17C 109.5 . . ?
H17B C17 H17C 109.5 . . ?
O7 C18 C19 110.6(7) . . ?
O7 C18 Na 44.1(3) . . ?
C19 C18 Na 76.3(5) . . ?
O7 C18 H18A 109.5 . . ?
C19 C18 H18A 109.5 . . ?
Na C18 H18A 149.7 . . ?
O7 C18 H18B 109.5 . . ?
C19 C18 H18B 109.5 . . ?
Na C18 H18B 97.0 . . ?
H18A C18 H18B 108.1 . . ?
O8 C19 C18 110.8(8) . . ?
O8 C19 Na 42.1(4) . . ?
C18 C19 Na 76.0(5) . . ?
O8 C19 H19A 109.5 . . ?
C18 C19 H19A 109.5 . . ?
Na C19 H19A 146.0 . . ?
O8 C19 H19B 109.5 . . ?
C18 C19 H19B 109.5 . . ?
Na C19 H19B 100.9 . . ?
H19A C19 H19B 108.1 . . ?
O8 C20 H20A 109.5 . . ?
O8 C20 H20B 109.5 . . ?
H20A C20 H20B 109.5 . . ?
O8 C20 H20C 109.5 . . ?
H20A C20 H20C 109.5 . . ?
H20B C20 H20C 109.5 . . ?

loop_
_geom_bond_atom_site_label_1
_geom_bond_atom_site_label_2
_geom_bond_distance
_geom_bond_site_symmetry_2
_geom_bond_publ_flag
Ag C1 2.561(8) . ?
Ag C2 2.563(9) . ?
Ag C10 2.621(9) . ?
Ag C9 2.637(8) . ?
Ag Mo2 2.7846(11) . ?
Ag Mo1 2.7891(9) . ?
Mo1 C3 1.932(10) . ?
Mo1 C1 1.943(8) . ?
Mo1 C2 1.961(9) . ?
Mo1 C6 2.338(10) . ?
Mo1 C7 2.339(10) . ?
Mo1 C5 2.357(9) . ?
Mo1 C8 2.361(9) . ?
Mo1 C4 2.371(9) . ?
Mo2 C9 1.949(8) . ?
Mo2 C11 1.952(10) . ?
Mo2 C10 1.956(8) . ?
Mo2 C12 2.332(9) . ?
Mo2 C13 2.342(9) . ?
Mo2 C14 2.344(9) . ?
Mo2 C16 2.357(9) . ?
Mo2 C15 2.380(10) . ?
Na O8 2.277(7) . ?
Na O4 2.313(6) . ?
Na O7 2.316(6) . ?
Na O5 2.336(6) 2_554 ?
Na O3 2.369(6) 4_454 ?
Na O1 2.441(6) . ?
Na C18 3.107(8) . ?
Na C19 3.111(10) . ?
O1 C1 1.187(8) . ?
O2 C2 1.169(10) . ?
O3 C3 1.176(10) . ?
O3 Na 2.369(6) 4 ?
O4 C9 1.165(8) . ?
O5 C10 1.169(8) . ?
O5 Na 2.336(6) 2 ?
O6 C11 1.146(10) . ?
O7 C18 1.398(9) . ?
O7 C17 1.426(10) . ?
O8 C20 1.381(10) . ?
O8 C19 1.395(11) . ?
C4 C8 1.387(13) . ?
C4 C5 1.415(15) . ?
C4 H4 0.9500 . ?
C5 C6 1.382(16) . ?
C5 H5 0.9500 . ?
C6 C7 1.397(15) . ?
C6 H6 0.9500 . ?
C7 C8 1.379(14) . ?
C7 H7 0.9500 . ?
C8 H8 0.9500 . ?
C12 C16 1.390(15) . ?
C12 C13 1.396(13) . ?
C12 H12 0.9500 . ?
C13 C14 1.381(15) . ?
C13 H13 0.9500 . ?
C14 C15 1.405(16) . ?
C14 H14 0.9500 . ?
C15 C16 1.396(14) . ?
C15 H15 0.9500 . ?
C16 H16 0.9500 . ?
C17 H17A 0.9800 . ?
C17 H17B 0.9800 . ?
C17 H17C 0.9800 . ?
C18 C19 1.487(12) . ?
C18 H18A 0.9900 . ?
C18 H18B 0.9900 . ?
C19 H19A 0.9900 . ?
C19 H19B 0.9900 . ?
C20 H20A 0.9800 . ?
C20 H20B 0.9800 . ?
C20 H20C 0.9800 . ?
